data_7041921
loop_
_publ_author_name
'Jones, J. Stuart'
'Wade, Casey R.'
'Yang, Mengxi'
'Gabba\"i, Fran\,cois P'

_publ_section_title
;
 On the coordination non-innocence of antimony in nickel(ii) complexes of
 the tetradentate (o-(Ph2P)C6H4)3Sb ligand.
;
_journal_issue 17
_journal_name_full 'Dalton transactions (Cambridge, England : 2003)'
_journal_page_first 5598
_journal_page_last 5604
_journal_paper_doi 10.1039/c6dt04817j
_journal_volume 46
_journal_year 2017
_chemical_formula_moiety 'C54 H42 As Cl Ni P3, Cl, 5( H Cl3)'
_chemical_formula_sum 'C59 H47 As Cl17 Ni P3'
_chemical_formula_weight 1585.16
_space_group_crystal_system triclinic
_space_group_IT_number 2
_space_group_name_Hall '-P 1'
_space_group_name_H-M_alt 'P -1'
_symmetry_space_group_name_Hall '-P 1'
_symmetry_space_group_name_H-M 'P -1'
_atom_sites_solution_hydrogens geom
_audit_creation_date 2016-12-20
_audit_creation_method
;
Olex2 1.2
(compiled 2015.01.26 svn.r3150 for OlexSys, GUI svn.r4998)
;
_audit_update_record
;
2017-01-31 deposited with the CCDC.
2017-02-02 downloaded from the CCDC.
;
_cell_angle_alpha 76.245(4)
_cell_angle_beta 81.548(4)
_cell_angle_gamma 87.124(4)
_cell_formula_units_Z 2
_cell_length_a 13.651(5)
_cell_length_b 15.423(5)
_cell_length_c 16.459(6)
_cell_measurement_reflns_used 9874
_cell_measurement_temperature 110
_cell_measurement_theta_max 27.42
_cell_measurement_theta_min 2.47
_cell_volume 3329(2)
_computing_cell_refinement 'SAINT v8.34A (Bruker, 2013)'
_computing_data_collection 'Bruker APEX2'
_computing_data_reduction 'SAINT v8.34A (Bruker, 2013)'
_computing_molecular_graphics 'Olex2 (Dolomanov et al., 2009)'
_computing_publication_material 'Olex2 (Dolomanov et al., 2009)'
_computing_structure_refinement 'XL (Sheldrick, 2008)'
_computing_structure_solution 'SHELXS-97 (Sheldrick 2008)'
_diffrn_ambient_temperature 110
_diffrn_measured_fraction_theta_full 0.995
_diffrn_measured_fraction_theta_max 0.983
_diffrn_measurement_device_type 'Bruker APEX-II CCD'
_diffrn_measurement_method '\f and \w scans'
_diffrn_radiation_monochromator graphite
_diffrn_radiation_type MoK\a
_diffrn_radiation_wavelength 0.71073
_diffrn_reflns_av_R_equivalents 0.0307
_diffrn_reflns_av_unetI/netI 0.0398
_diffrn_reflns_Laue_measured_fraction_full 0.995
_diffrn_reflns_Laue_measured_fraction_max 0.983
_diffrn_reflns_limit_h_max 17
_diffrn_reflns_limit_h_min -17
_diffrn_reflns_limit_k_max 20
_diffrn_reflns_limit_k_min -19
_diffrn_reflns_limit_l_max 21
_diffrn_reflns_limit_l_min -21
_diffrn_reflns_number 38868
_diffrn_reflns_point_group_measured_fraction_full 0.995
_diffrn_reflns_point_group_measured_fraction_max 0.983
_diffrn_reflns_theta_full 26.000
_diffrn_reflns_theta_max 27.515
_diffrn_reflns_theta_min 1.359
_diffrn_standards_number 0
_exptl_absorpt_coefficient_mu 1.577
_exptl_absorpt_correction_T_max 0.7456
_exptl_absorpt_correction_T_min 0.6200
_exptl_absorpt_correction_type multi-scan
_exptl_absorpt_process_details
;
SADABS-2014/3 (Bruker,2014/3) was used for absorption correction.
wR2(int) was 0.0705 before and 0.0400 after correction.
The Ratio of minimum to maximum transmission is 0.8315.
The \l/2 correction factor is 0.00150.
;
_exptl_crystal_colour blue
_exptl_crystal_colour_primary blue
_exptl_crystal_density_diffrn 1.581
_exptl_crystal_description plate
_exptl_crystal_F_000 1592
_exptl_crystal_size_max 0.56
_exptl_crystal_size_mid 0.45
_exptl_crystal_size_min 0.1
_refine_diff_density_max 2.700
_refine_diff_density_min -1.720
_refine_diff_density_rms 0.109
_refine_ls_extinction_method none
_refine_ls_goodness_of_fit_ref 1.046
_refine_ls_hydrogen_treatment constr
_refine_ls_matrix_type full
_refine_ls_number_parameters 730
_refine_ls_number_reflns 15051
_refine_ls_number_restraints 0
_refine_ls_restrained_S_all 1.046
_refine_ls_R_factor_all 0.0638
_refine_ls_R_factor_gt 0.0500
_refine_ls_shift/su_max 0.001
_refine_ls_shift/su_mean 0.000
_refine_ls_structure_factor_coef Fsqd
_refine_ls_weighting_details 'w=1/[\s^2^(Fo^2^)+(0.0626P)^2^+9.0942P] where P=(Fo^2^+2Fc^2^)/3'
_refine_ls_weighting_scheme calc
_refine_ls_wR_factor_gt 0.1279
_refine_ls_wR_factor_ref 0.1378
_reflns_Friedel_coverage 0.000
_reflns_number_gt 12211
_reflns_number_total 15051
_reflns_threshold_expression 'I > 2\s(I)'
_cod_data_source_file c6dt04817j2.cif
_cod_data_source_block y
_cod_depositor_comments
;
Adding full bibliography for 7041921--7041925.cif.

2018-01-25
Z value and formula fixed to values more according to usual
chemical conventions.                 miguel
;
_cod_original_formula_weight 792.58
_cod_original_formula_moiety '0.5(C54 H42 As Cl Ni P3), 0.5(Cl), 2.5(C H Cl3)'
_cod_original_formula_units_Z 4
_cod_original_formula_sum 'C29.50 H23.50 As0.50 Cl8.50 Ni0.50 P1.50'
_cod_database_code 7041921
_shelx_space_group_comment
;
The symmetry employed for this shelxl refinement is uniquely defined 
by the following loop, which should always be used as a source of 
symmetry information in preference to the above space-group names. 
They are only intended as comments. 
;
_olex2_refinement_description
;
1. Fixed Uiso
 At 1.2 times of:
  All C(H) groups
2.a Ternary CH refined with riding coordinates:
 C56(H56), C55(H55), C57(H57), C58(H58), C59(H59)
2.b Aromatic/amide H refined with riding coordinates:
 C44(H44), C3(H3), C24(H24), C53(H53), C54(H54), C36(H36), C40(H40), C39(H39),
 C4(H4), C6(H6), C21(H21), C5(H5), C42(H42), C30(H30), C46(H46), C45(H45),
 C10(H10), C23(H23), C26(H26), C15(H15), C50(H50), C33(H33), C16(H16), C48(H48),
  C41(H41), C22(H22), C14(H14), C32(H32), C27(H27), C35(H35), C8(H8), C51(H51),
 C18(H18), C17(H17), C34(H34), C28(H28), C9(H9), C52(H52), C29(H29), C47(H47),
 C12(H12), C11(H11)
;
_shelx_shelxl_version_number 2014/7
_olex2_submission_special_instructions 'No special instructions were received'

loop_
_space_group_symop_operation_xyz
'x, y, z'
'-x, -y, -z'

loop_
_atom_site_label
_atom_site_type_symbol
_atom_site_fract_x
_atom_site_fract_y
_atom_site_fract_z
_atom_site_U_iso_or_equiv
_atom_site_adp_type
_atom_site_occupancy
_atom_site_site_symmetry_order
_atom_site_calc_flag
_atom_site_refinement_flags_posn
As1 As 0.20588(2) 0.73811(2) 0.33842(2) 0.01089(8) Uani 1 1 d .
Ni1 Ni 0.21780(3) 0.86094(3) 0.23745(2) 0.01207(10) Uani 1 1 d .
Cl1 Cl 0.23331(6) 0.98679(6) 0.13794(5) 0.02164(18) Uani 1 1 d .
Cl2 Cl 0.24231(6) 0.51072(5) 0.62434(5) 0.01686(16) Uani 1 1 d .
P2 P 0.38335(6) 0.83703(6) 0.22882(5) 0.01403(17) Uani 1 1 d .
P3 P 0.13471(6) 0.92921(5) 0.33463(5) 0.01278(16) Uani 1 1 d .
P1 P 0.12760(6) 0.78843(6) 0.16835(5) 0.01636(18) Uani 1 1 d .
Cl6 Cl 0.15993(9) 0.50278(8) 0.88018(8) 0.0407(3) Uani 1 1 d .
Cl8 Cl 0.23238(10) 0.33053(8) 0.85385(9) 0.0503(3) Uani 1 1 d .
Cl7 Cl 0.36810(9) 0.46207(9) 0.86633(9) 0.0497(3) Uani 1 1 d .
Cl5 Cl 0.35686(13) 0.80459(9) 0.54332(9) 0.0640(4) Uani 1 1 d .
Cl3 Cl 0.32331(16) 0.70551(13) 0.71289(9) 0.0810(6) Uani 1 1 d .
Cl4 Cl 0.49083(11) 0.66351(13) 0.59975(16) 0.0913(7) Uani 1 1 d .
C1 C 0.1272(2) 0.6514(2) 0.3116(2) 0.0145(6) Uani 1 1 d .
C13 C 0.0093(3) 0.8367(2) 0.1398(2) 0.0200(7) Uani 1 1 d .
C20 C 0.4115(2) 0.7299(2) 0.2975(2) 0.0163(6) Uani 1 1 d .
C37 C 0.1438(2) 0.7629(2) 0.4435(2) 0.0132(6) Uani 1 1 d .
C19 C 0.3343(2) 0.6850(2) 0.3530(2) 0.0132(6) Uani 1 1 d .
C49 C 0.0123(2) 0.9754(2) 0.3142(2) 0.0166(6) Uani 1 1 d .
C43 C 0.1979(2) 1.0198(2) 0.3586(2) 0.0160(6) Uani 1 1 d .
C44 C 0.2778(3) 0.9967(2) 0.4029(2) 0.0227(7) Uani 1 1 d .
H44 H 0.2983 0.9359 0.4179 0.027 Uiso 1 1 calc R
C38 C 0.1152(2) 0.8521(2) 0.4384(2) 0.0149(6) Uani 1 1 d .
C25 C 0.4536(2) 0.8264(2) 0.1284(2) 0.0191(7) Uani 1 1 d .
C3 C 0.0254(3) 0.6228(3) 0.2140(3) 0.0259(8) Uani 1 1 d .
H3 H -0.0017 0.6407 0.1625 0.031 Uiso 1 1 calc R
C24 C 0.3495(3) 0.6041(2) 0.4091(2) 0.0174(7) Uani 1 1 d .
H24 H 0.2960 0.5746 0.4476 0.021 Uiso 1 1 calc R
C53 C -0.1639(3) 0.9896(3) 0.3525(2) 0.0249(8) Uani 1 1 d .
H53 H -0.2220 0.9731 0.3916 0.030 Uiso 1 1 calc R
C54 C -0.0732(3) 0.9520(2) 0.3711(2) 0.0188(7) Uani 1 1 d .
H54 H -0.0695 0.9099 0.4231 0.023 Uiso 1 1 calc R
C36 C 0.5068(3) 0.8932(3) 0.3293(2) 0.0254(8) Uani 1 1 d .
H36 H 0.5103 0.8323 0.3585 0.031 Uiso 1 1 calc R
C40 C 0.0714(3) 0.8166(3) 0.5896(2) 0.0237(8) Uani 1 1 d .
H40 H 0.0475 0.8349 0.6402 0.028 Uiso 1 1 calc R
C39 C 0.0797(3) 0.8781(2) 0.5131(2) 0.0206(7) Uani 1 1 d .
H39 H 0.0612 0.9387 0.5112 0.025 Uiso 1 1 calc R
C2 C 0.0911(3) 0.6791(2) 0.2344(2) 0.0189(7) Uani 1 1 d .
C31 C 0.4513(2) 0.9185(2) 0.2627(2) 0.0192(7) Uani 1 1 d .
C4 C -0.0001(3) 0.5417(3) 0.2685(3) 0.0291(9) Uani 1 1 d .
H4 H -0.0446 0.5042 0.2541 0.035 Uiso 1 1 calc R
C6 C 0.1026(3) 0.5692(2) 0.3661(2) 0.0200(7) Uani 1 1 d .
H6 H 0.1291 0.5508 0.4179 0.024 Uiso 1 1 calc R
C21 C 0.5064(3) 0.6914(2) 0.2965(2) 0.0216(7) Uani 1 1 d .
H21 H 0.5601 0.7210 0.2584 0.026 Uiso 1 1 calc R
C5 C 0.0384(3) 0.5144(2) 0.3437(3) 0.0266(8) Uani 1 1 d .
H5 H 0.0211 0.4580 0.3801 0.032 Uiso 1 1 calc R
C42 C 0.1349(2) 0.7003(2) 0.5202(2) 0.0177(7) Uani 1 1 d .
H42 H 0.1537 0.6397 0.5226 0.021 Uiso 1 1 calc R
C30 C 0.5213(3) 0.8894(3) 0.0805(2) 0.0272(8) Uani 1 1 d .
H30 H 0.5302 0.9427 0.0979 0.033 Uiso 1 1 calc R
C46 C 0.2986(3) 1.1495(3) 0.4047(3) 0.0360(10) Uani 1 1 d .
H46 H 0.3327 1.1937 0.4206 0.043 Uiso 1 1 calc R
C45 C 0.3281(3) 1.0610(3) 0.4256(2) 0.0280(8) Uani 1 1 d .
H45 H 0.3831 1.0442 0.4556 0.034 Uiso 1 1 calc R
C10 C 0.3004(4) 0.7417(6) -0.0799(3) 0.068(2) Uani 1 1 d .
H10 H 0.3366 0.7331 -0.1313 0.082 Uiso 1 1 calc R
C23 C 0.4443(3) 0.5675(2) 0.4076(2) 0.0218(7) Uani 1 1 d .
H23 H 0.4560 0.5125 0.4457 0.026 Uiso 1 1 calc R
C7 C 0.1944(3) 0.7666(3) 0.0707(2) 0.0275(8) Uani 1 1 d .
C26 C 0.4409(3) 0.7495(3) 0.1009(2) 0.0235(7) Uani 1 1 d .
H26 H 0.3939 0.7066 0.1327 0.028 Uiso 1 1 calc R
C15 C -0.1622(3) 0.8685(3) 0.1852(3) 0.0278(8) Uani 1 1 d .
H15 H -0.2162 0.8662 0.2292 0.033 Uiso 1 1 calc R
C50 C 0.0052(3) 1.0359(2) 0.2373(2) 0.0204(7) Uani 1 1 d .
H50 H 0.0628 1.0508 0.1971 0.024 Uiso 1 1 calc R
C56 C 0.2569(3) 0.4450(3) 0.8315(3) 0.0311(9) Uani 1 1 d .
H56 H 0.2633 0.4692 0.7690 0.037 Uiso 1 1 calc R
C55 C 0.3684(3) 0.6992(3) 0.6100(3) 0.0279(8) Uani 1 1 d .
H55 H 0.3273 0.6562 0.5932 0.034 Uiso 1 1 calc R
C33 C 0.4968(3) 1.0720(3) 0.2459(3) 0.0348(10) Uani 1 1 d .
H33 H 0.4932 1.1331 0.2173 0.042 Uiso 1 1 calc R
C16 C -0.1755(3) 0.9058(3) 0.1033(3) 0.0332(9) Uani 1 1 d .
H16 H -0.2389 0.9285 0.0906 0.040 Uiso 1 1 calc R
C48 C 0.1688(3) 1.1083(3) 0.3373(3) 0.0306(9) Uani 1 1 d .
H48 H 0.1142 1.1252 0.3068 0.037 Uiso 1 1 calc R
C41 C 0.0980(3) 0.7279(2) 0.5931(2) 0.0211(7) Uani 1 1 d .
H41 H 0.0907 0.6857 0.6460 0.025 Uiso 1 1 calc R
C22 C 0.5222(3) 0.6102(3) 0.3511(2) 0.0238(8) Uani 1 1 d .
H22 H 0.5866 0.5838 0.3499 0.029 Uiso 1 1 calc R
C14 C -0.0700(3) 0.8339(2) 0.2044(2) 0.0223(7) Uani 1 1 d .
H14 H -0.0611 0.8084 0.2614 0.027 Uiso 1 1 calc R
C32 C 0.4457(3) 1.0088(3) 0.2220(3) 0.0274(8) Uani 1 1 d .
H32 H 0.4065 1.0270 0.1776 0.033 Uiso 1 1 calc R
C27 C 0.4962(3) 0.7350(3) 0.0279(3) 0.0316(9) Uani 1 1 d .
H27 H 0.4875 0.6821 0.0100 0.038 Uiso 1 1 calc R
C35 C 0.5571(3) 0.9576(3) 0.3531(3) 0.0345(10) Uani 1 1 d .
H35 H 0.5947 0.9400 0.3987 0.041 Uiso 1 1 calc R
C8 C 0.2100(3) 0.6810(3) 0.0565(3) 0.0371(10) Uani 1 1 d .
H8 H 0.1845 0.6305 0.0984 0.045 Uiso 1 1 calc R
C51 C -0.0852(3) 1.0743(3) 0.2192(2) 0.0252(8) Uani 1 1 d .
H51 H -0.0894 1.1164 0.1673 0.030 Uiso 1 1 calc R
C18 C -0.0058(3) 0.8756(3) 0.0573(3) 0.0332(9) Uani 1 1 d .
H18 H 0.0475 0.8783 0.0127 0.040 Uiso 1 1 calc R
C17 C -0.0976(4) 0.9105(3) 0.0396(3) 0.0420(11) Uani 1 1 d .
H17 H -0.1067 0.9378 -0.0170 0.050 Uiso 1 1 calc R
C34 C 0.5533(3) 1.0461(3) 0.3117(3) 0.0370(10) Uani 1 1 d .
H34 H 0.5890 1.0891 0.3278 0.044 Uiso 1 1 calc R
C28 C 0.5641(3) 0.7972(3) -0.0192(2) 0.0355(10) Uani 1 1 d .
H28 H 0.6024 0.7871 -0.0693 0.043 Uiso 1 1 calc R
C9 C 0.2631(4) 0.6699(5) -0.0195(4) 0.0579(17) Uani 1 1 d .
H9 H 0.2735 0.6117 -0.0294 0.070 Uiso 1 1 calc R
C52 C -0.1700(3) 1.0510(3) 0.2773(3) 0.0271(8) Uani 1 1 d .
H52 H -0.2322 1.0775 0.2651 0.033 Uiso 1 1 calc R
C29 C 0.5759(3) 0.8739(3) 0.0071(3) 0.0383(10) Uani 1 1 d .
H29 H 0.6221 0.9170 -0.0257 0.046 Uiso 1 1 calc R
C47 C 0.2195(4) 1.1732(3) 0.3606(4) 0.0449(12) Uani 1 1 d .
H47 H 0.1991 1.2340 0.3459 0.054 Uiso 1 1 calc R
C12 C 0.2337(3) 0.8394(3) 0.0087(2) 0.0379(10) Uani 1 1 d .
H12 H 0.2249 0.8979 0.0181 0.045 Uiso 1 1 calc R
C11 C 0.2858(4) 0.8266(5) -0.0670(3) 0.0547(15) Uani 1 1 d .
H11 H 0.3114 0.8764 -0.1096 0.066 Uiso 1 1 calc R
Cl9 Cl 0.26271(8) 0.37809(6) 0.44419(7) 0.0327(2) Uani 1 1 d .
Cl10 Cl 0.28458(8) 0.24406(7) 0.59708(8) 0.0408(3) Uani 1 1 d .
Cl11 Cl 0.09038(7) 0.29621(7) 0.55116(8) 0.0371(2) Uani 1 1 d .
C57 C 0.2111(3) 0.3331(3) 0.5491(3) 0.0278(8) Uani 1 1 d .
H57 H 0.2072 0.3808 0.5814 0.033 Uiso 1 1 calc R
Cl14 Cl 0.16339(10) 0.22351(9) 0.11083(10) 0.0601(4) Uani 1 1 d .
Cl13 Cl -0.00851(10) 0.31882(10) 0.04970(10) 0.0588(4) Uani 1 1 d .
Cl12 Cl 0.1053(2) 0.3932(2) 0.1503(2) 0.1520(15) Uani 1 1 d .
C58 C 0.1094(4) 0.3281(3) 0.0773(3) 0.0453(12) Uani 1 1 d .
H58 H 0.1520 0.3597 0.0250 0.054 Uiso 1 1 calc R
Cl15 Cl 0.31676(15) 0.50068(10) 0.23726(10) 0.0713(5) Uani 1 1 d .
Cl17 Cl 0.36988(15) 0.32143(11) 0.22413(12) 0.0778(5) Uani 1 1 d .
Cl16 Cl 0.41518(15) 0.46878(14) 0.08247(10) 0.0811(5) Uani 1 1 d .
C59 C 0.4008(5) 0.4326(4) 0.1926(4) 0.0611(15) Uani 1 1 d .
H59 H 0.4661 0.4387 0.2112 0.073 Uiso 1 1 calc R

loop_
_atom_site_aniso_label
_atom_site_aniso_U_11
_atom_site_aniso_U_22
_atom_site_aniso_U_33
_atom_site_aniso_U_23
_atom_site_aniso_U_13
_atom_site_aniso_U_12
As1 0.01084(15) 0.01061(15) 0.01124(15) -0.00206(12) -0.00279(11) 0.00084(11)
Ni1 0.0116(2) 0.0127(2) 0.01079(19) -0.00059(15) -0.00208(15) 0.00144(15)
Cl1 0.0171(4) 0.0204(4) 0.0191(4) 0.0093(3) 0.0002(3) 0.0030(3)
Cl2 0.0191(4) 0.0122(3) 0.0184(4) 0.0002(3) -0.0068(3) 0.0010(3)
P2 0.0112(4) 0.0159(4) 0.0136(4) -0.0008(3) -0.0017(3) -0.0003(3)
P3 0.0142(4) 0.0109(4) 0.0132(4) -0.0028(3) -0.0025(3) 0.0018(3)
P1 0.0175(4) 0.0194(4) 0.0144(4) -0.0061(3) -0.0072(3) 0.0035(3)
Cl6 0.0385(6) 0.0399(6) 0.0495(7) -0.0200(5) -0.0111(5) 0.0073(5)
Cl8 0.0552(7) 0.0312(6) 0.0658(8) -0.0174(6) -0.0029(6) -0.0009(5)
Cl7 0.0356(6) 0.0594(8) 0.0583(8) -0.0148(6) -0.0186(6) -0.0008(5)
Cl5 0.0882(11) 0.0417(7) 0.0619(9) 0.0141(6) -0.0446(8) -0.0250(7)
Cl3 0.1198(15) 0.0970(13) 0.0313(7) -0.0240(7) 0.0032(8) -0.0461(11)
Cl4 0.0409(8) 0.0799(11) 0.184(2) -0.0805(14) -0.0411(11) 0.0196(7)
C1 0.0109(14) 0.0137(15) 0.0211(16) -0.0072(13) -0.0041(12) 0.0007(11)
C13 0.0222(17) 0.0196(17) 0.0211(17) -0.0074(14) -0.0096(14) 0.0046(13)
C20 0.0137(15) 0.0187(16) 0.0168(16) -0.0040(13) -0.0049(12) 0.0032(12)
C37 0.0100(14) 0.0173(15) 0.0133(15) -0.0052(12) -0.0022(11) 0.0013(12)
C19 0.0139(15) 0.0142(15) 0.0132(15) -0.0048(12) -0.0047(12) 0.0010(12)
C49 0.0159(16) 0.0150(15) 0.0211(17) -0.0065(13) -0.0065(13) 0.0032(12)
C43 0.0173(16) 0.0150(16) 0.0166(16) -0.0068(13) 0.0002(13) -0.0013(12)
C44 0.0233(18) 0.0213(18) 0.0261(18) -0.0082(15) -0.0074(15) 0.0007(14)
C38 0.0148(15) 0.0171(16) 0.0137(15) -0.0043(12) -0.0041(12) 0.0022(12)
C25 0.0141(16) 0.0265(18) 0.0147(16) -0.0021(14) -0.0014(13) 0.0044(13)
C3 0.0242(19) 0.0257(19) 0.034(2) -0.0119(16) -0.0181(16) 0.0047(15)
C24 0.0185(16) 0.0162(16) 0.0173(16) -0.0016(13) -0.0064(13) 0.0010(13)
C53 0.0158(17) 0.030(2) 0.029(2) -0.0104(16) 0.0007(15) -0.0014(14)
C54 0.0182(16) 0.0180(16) 0.0197(17) -0.0046(13) -0.0008(13) -0.0006(13)
C36 0.0179(17) 0.035(2) 0.0258(19) -0.0089(16) -0.0071(15) 0.0015(15)
C40 0.0273(19) 0.030(2) 0.0150(16) -0.0080(14) -0.0019(14) 0.0021(15)
C39 0.0235(18) 0.0195(17) 0.0190(17) -0.0061(14) -0.0020(14) 0.0025(14)
C2 0.0173(16) 0.0187(17) 0.0238(17) -0.0092(14) -0.0071(14) 0.0033(13)
C31 0.0141(16) 0.0230(17) 0.0203(17) -0.0049(14) -0.0012(13) -0.0031(13)
C4 0.0224(19) 0.0232(19) 0.049(2) -0.0170(18) -0.0123(17) -0.0023(15)
C6 0.0169(16) 0.0162(16) 0.0276(18) -0.0055(14) -0.0053(14) -0.0003(13)
C21 0.0145(16) 0.0261(18) 0.0226(18) -0.0034(14) -0.0021(13) 0.0031(14)
C5 0.0220(18) 0.0182(17) 0.041(2) -0.0077(16) -0.0051(16) -0.0048(14)
C42 0.0161(16) 0.0179(16) 0.0169(16) 0.0005(13) -0.0022(13) -0.0017(13)
C30 0.028(2) 0.030(2) 0.0208(18) -0.0032(15) 0.0028(15) -0.0076(16)
C46 0.035(2) 0.030(2) 0.050(3) -0.022(2) -0.005(2) -0.0081(18)
C45 0.027(2) 0.037(2) 0.0232(19) -0.0125(17) -0.0037(15) -0.0042(16)
C10 0.047(3) 0.140(6) 0.033(3) -0.055(4) -0.010(2) 0.029(4)
C23 0.0236(18) 0.0190(17) 0.0244(18) -0.0046(14) -0.0117(15) 0.0072(14)
C7 0.0249(19) 0.044(2) 0.0191(18) -0.0170(17) -0.0105(15) 0.0112(17)
C26 0.0229(18) 0.0266(19) 0.0214(18) -0.0067(15) -0.0026(14) 0.0012(15)
C15 0.0188(18) 0.0256(19) 0.041(2) -0.0100(17) -0.0059(16) 0.0017(15)
C50 0.0188(17) 0.0218(17) 0.0191(17) -0.0025(14) -0.0026(13) 0.0027(13)
C56 0.034(2) 0.033(2) 0.029(2) -0.0076(17) -0.0117(17) 0.0013(17)
C55 0.034(2) 0.0236(19) 0.029(2) -0.0068(16) -0.0106(17) -0.0004(16)
C33 0.032(2) 0.028(2) 0.044(2) -0.0134(19) 0.0053(19) -0.0109(17)
C16 0.026(2) 0.033(2) 0.044(2) -0.0099(19) -0.0188(18) 0.0113(17)
C48 0.030(2) 0.0169(18) 0.047(2) -0.0067(17) -0.0134(18) 0.0026(15)
C41 0.0208(17) 0.0270(19) 0.0130(16) 0.0002(14) -0.0026(13) -0.0004(14)
C22 0.0149(16) 0.0279(19) 0.0294(19) -0.0077(16) -0.0081(14) 0.0099(14)
C14 0.0231(18) 0.0215(18) 0.0236(18) -0.0054(14) -0.0079(14) 0.0023(14)
C32 0.028(2) 0.027(2) 0.028(2) -0.0065(16) -0.0044(16) -0.0046(16)
C27 0.034(2) 0.039(2) 0.0242(19) -0.0134(17) -0.0073(17) 0.0132(18)
C35 0.0198(19) 0.050(3) 0.042(2) -0.025(2) -0.0105(17) 0.0016(18)
C8 0.028(2) 0.053(3) 0.044(3) -0.034(2) -0.0123(19) 0.0094(19)
C51 0.0256(19) 0.0250(19) 0.0240(18) -0.0023(15) -0.0080(15) 0.0072(15)
C18 0.030(2) 0.045(3) 0.024(2) -0.0065(18) -0.0104(16) 0.0127(18)
C17 0.045(3) 0.052(3) 0.032(2) -0.008(2) -0.024(2) 0.020(2)
C34 0.023(2) 0.043(3) 0.053(3) -0.028(2) 0.0017(19) -0.0093(18)
C28 0.030(2) 0.059(3) 0.0163(18) -0.0107(19) 0.0000(16) 0.009(2)
C9 0.038(3) 0.099(5) 0.063(4) -0.066(4) -0.018(3) 0.019(3)
C52 0.0182(18) 0.031(2) 0.034(2) -0.0099(17) -0.0089(15) 0.0100(15)
C29 0.030(2) 0.057(3) 0.022(2) -0.0020(19) 0.0077(17) -0.010(2)
C47 0.041(3) 0.020(2) 0.079(4) -0.017(2) -0.016(2) 0.0006(18)
C12 0.036(2) 0.059(3) 0.0166(19) -0.0093(19) -0.0027(17) 0.012(2)
C11 0.043(3) 0.102(5) 0.015(2) -0.013(2) -0.0004(19) 0.020(3)
Cl9 0.0331(5) 0.0218(4) 0.0399(6) -0.0029(4) -0.0016(4) -0.0017(4)
Cl10 0.0357(6) 0.0341(5) 0.0504(7) 0.0013(5) -0.0190(5) 0.0049(4)
Cl11 0.0211(5) 0.0381(6) 0.0514(6) -0.0078(5) -0.0062(4) -0.0043(4)
C57 0.0256(19) 0.0201(18) 0.039(2) -0.0072(16) -0.0086(17) -0.0032(15)
Cl14 0.0429(7) 0.0461(7) 0.0783(10) 0.0120(7) -0.0114(7) 0.0012(6)
Cl13 0.0478(7) 0.0644(9) 0.0723(9) -0.0246(7) -0.0248(7) 0.0116(6)
Cl12 0.1142(18) 0.213(3) 0.210(3) -0.180(3) -0.097(2) 0.0847(19)
C58 0.046(3) 0.046(3) 0.050(3) -0.020(2) -0.016(2) 0.009(2)
Cl15 0.1139(14) 0.0550(9) 0.0484(8) -0.0214(7) -0.0097(8) 0.0073(9)
Cl17 0.0991(13) 0.0505(9) 0.0878(12) -0.0163(8) -0.0263(10) 0.0002(8)
Cl16 0.0956(13) 0.0956(13) 0.0464(8) -0.0147(8) 0.0048(8) 0.0008(10)
C59 0.066(4) 0.066(4) 0.050(3) -0.008(3) -0.008(3) -0.017(3)

loop_
_atom_type_symbol
_atom_type_description
_atom_type_scat_dispersion_real
_atom_type_scat_dispersion_imag
_atom_type_scat_source
C C 0.0033 0.0016 'International Tables Vol C Tables 4.2.6.8 and 6.1.1.4'
H H 0.0000 0.0000 'International Tables Vol C Tables 4.2.6.8 and 6.1.1.4'
As As 0.0499 2.0058 'International Tables Vol C Tables 4.2.6.8 and 6.1.1.4'
Cl Cl 0.1484 0.1585 'International Tables Vol C Tables 4.2.6.8 and 6.1.1.4'
Ni Ni 0.3393 1.1124 'International Tables Vol C Tables 4.2.6.8 and 6.1.1.4'
P P 0.1023 0.0942 'International Tables Vol C Tables 4.2.6.8 and 6.1.1.4'

loop_
_geom_angle_atom_site_label_1
_geom_angle_atom_site_label_2
_geom_angle_atom_site_label_3
_geom_angle
C1 As1 Ni1 110.87(10)
C1 As1 C37 107.88(14)
C37 As1 Ni1 110.59(10)
C19 As1 Ni1 110.78(10)
C19 As1 C1 107.44(13)
C19 As1 C37 109.18(13)
As1 Ni1 Cl1 178.02(3)
As1 Ni1 P2 85.88(3)
As1 Ni1 P3 86.22(4)
As1 Ni1 P1 85.98(4)
Cl1 Ni1 P2 92.96(3)
Cl1 Ni1 P3 93.03(4)
Cl1 Ni1 P1 95.99(4)
P2 Ni1 P1 119.31(4)
P3 Ni1 P2 121.38(4)
P3 Ni1 P1 117.88(4)
C20 P2 Ni1 110.55(11)
C20 P2 C31 104.52(16)
C25 P2 Ni1 119.14(11)
C25 P2 C20 101.11(16)
C25 P2 C31 104.67(16)
C31 P2 Ni1 115.07(12)
C49 P3 Ni1 116.24(11)
C43 P3 Ni1 116.77(11)
C43 P3 C49 104.76(15)
C38 P3 Ni1 110.80(11)
C38 P3 C49 105.79(15)
C38 P3 C43 100.87(15)
C13 P1 Ni1 118.92(12)
C13 P1 C2 101.92(16)
C13 P1 C7 104.56(16)
C2 P1 Ni1 110.35(12)
C7 P1 Ni1 114.24(14)
C7 P1 C2 105.39(18)
C2 C1 As1 114.7(2)
C6 C1 As1 123.5(3)
C6 C1 C2 121.7(3)
C14 C13 P1 118.0(3)
C18 C13 P1 123.3(3)
C18 C13 C14 118.7(3)
C19 C20 P2 117.8(2)
C19 C20 C21 118.9(3)
C21 C20 P2 123.4(3)
C38 C37 As1 114.5(2)
C42 C37 As1 123.7(2)
C42 C37 C38 121.5(3)
C20 C19 As1 114.4(2)
C20 C19 C24 121.6(3)
C24 C19 As1 123.8(2)
C54 C49 P3 123.0(3)
C54 C49 C50 119.0(3)
C50 C49 P3 118.0(3)
C44 C43 P3 117.2(3)
C48 C43 P3 123.8(3)
C48 C43 C44 119.0(3)
C43 C44 H44 119.6
C45 C44 C43 120.9(3)
C45 C44 H44 119.6
C37 C38 P3 117.6(2)
C39 C38 P3 123.9(3)
C39 C38 C37 118.4(3)
C30 C25 P2 123.1(3)
C30 C25 C26 119.2(3)
C26 C25 P2 117.7(3)
C2 C3 H3 119.8
C4 C3 H3 119.8
C4 C3 C2 120.3(3)
C19 C24 H24 120.7
C23 C24 C19 118.6(3)
C23 C24 H24 120.7
C54 C53 H53 119.9
C52 C53 H53 119.9
C52 C53 C54 120.2(3)
C49 C54 H54 119.8
C53 C54 C49 120.4(3)
C53 C54 H54 119.8
C31 C36 H36 120.1
C31 C36 C35 119.7(4)
C35 C36 H36 120.1
C39 C40 H40 119.9
C39 C40 C41 120.3(3)
C41 C40 H40 119.9
C38 C39 H39 119.8
C40 C39 C38 120.5(3)
C40 C39 H39 119.8
C1 C2 P1 117.9(2)
C1 C2 C3 118.0(3)
C3 C2 P1 124.0(3)
C36 C31 P2 121.7(3)
C36 C31 C32 118.9(3)
C32 C31 P2 119.4(3)
C3 C4 H4 119.6
C5 C4 C3 120.8(3)
C5 C4 H4 119.6
C1 C6 H6 120.5
C5 C6 C1 119.0(3)
C5 C6 H6 120.5
C20 C21 H21 120.0
C22 C21 C20 120.1(3)
C22 C21 H21 120.0
C4 C5 C6 120.1(4)
C4 C5 H5 119.9
C6 C5 H5 119.9
C37 C42 H42 120.6
C41 C42 C37 118.7(3)
C41 C42 H42 120.6
C25 C30 H30 120.3
C29 C30 C25 119.5(4)
C29 C30 H30 120.3
C45 C46 H46 120.3
C47 C46 H46 120.3
C47 C46 C45 119.5(4)
C44 C45 H45 119.9
C46 C45 C44 120.1(4)
C46 C45 H45 119.9
C9 C10 H10 119.7
C9 C10 C11 120.6(5)
C11 C10 H10 119.7
C24 C23 H23 119.6
C22 C23 C24 120.8(3)
C22 C23 H23 119.6
C8 C7 P1 123.1(4)
C12 C7 P1 117.7(3)
C12 C7 C8 119.1(4)
C25 C26 H26 119.8
C27 C26 C25 120.5(4)
C27 C26 H26 119.8
C16 C15 H15 119.8
C16 C15 C14 120.5(4)
C14 C15 H15 119.8
C49 C50 H50 119.8
C51 C50 C49 120.4(3)
C51 C50 H50 119.8
Cl6 C56 H56 108.7
Cl8 C56 Cl6 110.9(2)
Cl8 C56 H56 108.7
Cl7 C56 Cl6 109.4(2)
Cl7 C56 Cl8 110.3(2)
Cl7 C56 H56 108.7
Cl5 C55 H55 108.8
Cl3 C55 Cl5 108.5(2)
Cl3 C55 H55 108.8
Cl4 C55 Cl5 109.7(2)
Cl4 C55 Cl3 112.2(2)
Cl4 C55 H55 108.8
C32 C33 H33 120.0
C32 C33 C34 120.1(4)
C34 C33 H33 120.0
C15 C16 H16 120.0
C15 C16 C17 120.1(4)
C17 C16 H16 120.0
C43 C48 H48 120.0
C43 C48 C47 120.0(4)
C47 C48 H48 120.0
C40 C41 H41 119.7
C42 C41 C40 120.6(3)
C42 C41 H41 119.7
C21 C22 C23 120.1(3)
C21 C22 H22 120.0
C23 C22 H22 120.0
C13 C14 H14 120.1
C15 C14 C13 119.9(3)
C15 C14 H14 120.1
C31 C32 H32 119.6
C33 C32 C31 120.7(4)
C33 C32 H32 119.6
C26 C27 H27 119.9
C28 C27 C26 120.3(4)
C28 C27 H27 119.9
C36 C35 H35 119.4
C34 C35 C36 121.2(4)
C34 C35 H35 119.4
C7 C8 H8 120.2
C9 C8 C7 119.6(5)
C9 C8 H8 120.2
C50 C51 H51 120.1
C50 C51 C52 119.9(3)
C52 C51 H51 120.1
C13 C18 H18 119.7
C17 C18 C13 120.6(4)
C17 C18 H18 119.7
C16 C17 C18 120.3(4)
C16 C17 H17 119.9
C18 C17 H17 119.9
C33 C34 H34 120.3
C35 C34 C33 119.4(4)
C35 C34 H34 120.3
C27 C28 H28 120.3
C29 C28 C27 119.4(4)
C29 C28 H28 120.3
C10 C9 C8 120.7(5)
C10 C9 H9 119.6
C8 C9 H9 119.6
C53 C52 C51 120.0(3)
C53 C52 H52 120.0
C51 C52 H52 120.0
C30 C29 H29 119.4
C28 C29 C30 121.2(4)
C28 C29 H29 119.4
C46 C47 C48 120.5(4)
C46 C47 H47 119.7
C48 C47 H47 119.7
C7 C12 H12 119.9
C11 C12 C7 120.2(5)
C11 C12 H12 119.9
C10 C11 C12 119.9(6)
C10 C11 H11 120.0
C12 C11 H11 120.0
Cl9 C57 Cl10 110.9(2)
Cl9 C57 Cl11 109.4(2)
Cl9 C57 H57 108.8
Cl10 C57 Cl11 110.1(2)
Cl10 C57 H57 108.8
Cl11 C57 H57 108.8
Cl14 C58 Cl13 111.2(3)
Cl14 C58 H58 107.1
Cl13 C58 H58 107.1
Cl12 C58 Cl14 112.6(3)
Cl12 C58 Cl13 111.4(3)
Cl12 C58 H58 107.1
Cl15 C59 Cl17 113.1(4)
Cl15 C59 Cl16 109.8(4)
Cl15 C59 H59 107.6
Cl17 C59 Cl16 110.9(4)
Cl17 C59 H59 107.6
Cl16 C59 H59 107.6

loop_
_geom_bond_atom_site_label_1
_geom_bond_atom_site_label_2
_geom_bond_distance
As1 Ni1 2.1981(7)
As1 C1 1.924(3)
As1 C37 1.926(3)
As1 C19 1.920(3)
Ni1 Cl1 2.2186(10)
Ni1 P2 2.2608(12)
Ni1 P3 2.2586(10)
Ni1 P1 2.2835(10)
P2 C20 1.826(3)
P2 C25 1.824(4)
P2 C31 1.830(4)
P3 C49 1.828(3)
P3 C43 1.827(3)
P3 C38 1.826(3)
P1 C13 1.822(4)
P1 C2 1.824(4)
P1 C7 1.823(4)
Cl6 C56 1.760(4)
Cl8 C56 1.754(4)
Cl7 C56 1.753(4)
Cl5 C55 1.746(4)
Cl3 C55 1.738(4)
Cl4 C55 1.730(4)
C1 C2 1.394(5)
C1 C6 1.392(5)
C13 C14 1.396(5)
C13 C18 1.388(5)
C20 C19 1.384(5)
C20 C21 1.396(5)
C37 C38 1.398(4)
C37 C42 1.388(5)
C19 C24 1.390(4)
C49 C54 1.390(5)
C49 C50 1.396(5)
C43 C44 1.385(5)
C43 C48 1.380(5)
C44 H44 0.9500
C44 C45 1.384(5)
C38 C39 1.395(5)
C25 C30 1.390(5)
C25 C26 1.394(5)
C3 H3 0.9500
C3 C2 1.405(5)
C3 C4 1.382(6)
C24 H24 0.9500
C24 C23 1.385(5)
C53 H53 0.9500
C53 C54 1.385(5)
C53 C52 1.379(6)
C54 H54 0.9500
C36 H36 0.9500
C36 C31 1.393(5)
C36 C35 1.394(6)
C40 H40 0.9500
C40 C39 1.379(5)
C40 C41 1.387(5)
C39 H39 0.9500
C31 C32 1.398(5)
C4 H4 0.9500
C4 C5 1.379(6)
C6 H6 0.9500
C6 C5 1.392(5)
C21 H21 0.9500
C21 C22 1.384(5)
C5 H5 0.9500
C42 H42 0.9500
C42 C41 1.386(5)
C30 H30 0.9500
C30 C29 1.388(6)
C46 H46 0.9500
C46 C45 1.380(6)
C46 C47 1.375(7)
C45 H45 0.9500
C10 H10 0.9500
C10 C9 1.362(10)
C10 C11 1.375(9)
C23 H23 0.9500
C23 C22 1.385(5)
C7 C8 1.396(6)
C7 C12 1.395(6)
C26 H26 0.9500
C26 C27 1.382(5)
C15 H15 0.9500
C15 C16 1.369(6)
C15 C14 1.391(5)
C50 H50 0.9500
C50 C51 1.383(5)
C56 H56 1.0000
C55 H55 1.0000
C33 H33 0.9500
C33 C32 1.386(6)
C33 C34 1.392(7)
C16 H16 0.9500
C16 C17 1.372(7)
C48 H48 0.9500
C48 C47 1.399(6)
C41 H41 0.9500
C22 H22 0.9500
C14 H14 0.9500
C32 H32 0.9500
C27 H27 0.9500
C27 C28 1.380(6)
C35 H35 0.9500
C35 C34 1.375(7)
C8 H8 0.9500
C8 C9 1.394(7)
C51 H51 0.9500
C51 C52 1.391(6)
C18 H18 0.9500
C18 C17 1.382(6)
C17 H17 0.9500
C34 H34 0.9500
C28 H28 0.9500
C28 C29 1.377(7)
C9 H9 0.9500
C52 H52 0.9500
C29 H29 0.9500
C47 H47 0.9500
C12 H12 0.9500
C12 C11 1.392(6)
C11 H11 0.9500
Cl9 C57 1.756(4)
Cl10 C57 1.760(4)
Cl11 C57 1.763(4)
C57 H57 1.0000
Cl14 C58 1.740(5)
Cl13 C58 1.756(5)
Cl12 C58 1.732(5)
C58 H58 1.0000
Cl15 C59 1.720(7)
Cl17 C59 1.724(6)
Cl16 C59 1.750(6)
C59 H59 1.0000

loop_
_geom_torsion_atom_site_label_1
_geom_torsion_atom_site_label_2
_geom_torsion_atom_site_label_3
_geom_torsion_atom_site_label_4
_geom_torsion
As1 C1 C2 P1 3.2(4)
As1 C1 C2 C3 -174.1(3)
As1 C1 C6 C5 174.6(3)
As1 C37 C38 P3 2.9(3)
As1 C37 C38 C39 -173.0(3)
As1 C37 C42 C41 173.5(3)
As1 C19 C24 C23 173.0(3)
Ni1 P2 C20 C19 -9.2(3)
Ni1 P2 C20 C21 170.6(3)
Ni1 P2 C25 C30 111.8(3)
Ni1 P2 C25 C26 -70.8(3)
Ni1 P2 C31 C36 119.8(3)
Ni1 P2 C31 C32 -58.7(3)
Ni1 P3 C49 C54 123.8(3)
Ni1 P3 C49 C50 -55.4(3)
Ni1 P3 C43 C44 -70.5(3)
Ni1 P3 C43 C48 111.4(3)
Ni1 P3 C38 C37 -5.8(3)
Ni1 P3 C38 C39 169.9(3)
Ni1 P1 C13 C14 -71.8(3)
Ni1 P1 C13 C18 108.6(3)
Ni1 P1 C2 C1 -4.9(3)
Ni1 P1 C2 C3 172.1(3)
Ni1 P1 C7 C8 121.2(3)
Ni1 P1 C7 C12 -57.0(3)
P2 C20 C19 As1 6.9(3)
P2 C20 C19 C24 -178.4(2)
P2 C20 C21 C22 179.4(3)
P2 C25 C30 C29 176.4(3)
P2 C25 C26 C27 -176.2(3)
P2 C31 C32 C33 -179.6(3)
P3 C49 C54 C53 179.5(3)
P3 C49 C50 C51 -178.6(3)
P3 C43 C44 C45 -178.3(3)
P3 C43 C48 C47 177.9(4)
P3 C38 C39 C40 -176.9(3)
P1 C13 C14 C15 -178.8(3)
P1 C13 C18 C17 179.4(4)
P1 C7 C8 C9 -179.0(3)
P1 C7 C12 C11 179.7(4)
C1 C6 C5 C4 -0.2(5)
C13 P1 C2 C1 -132.2(3)
C13 P1 C2 C3 44.9(3)
C13 P1 C7 C8 -107.1(3)
C13 P1 C7 C12 74.7(3)
C13 C18 C17 C16 -1.0(7)
C20 P2 C25 C30 -126.9(3)
C20 P2 C25 C26 50.5(3)
C20 P2 C31 C36 -1.7(3)
C20 P2 C31 C32 179.9(3)
C20 C19 C24 C23 -1.2(5)
C20 C21 C22 C23 -0.8(6)
C37 C38 C39 C40 -1.3(5)
C37 C42 C41 C40 -0.7(5)
C19 C20 C21 C22 -0.8(5)
C19 C24 C23 C22 -0.4(5)
C49 P3 C43 C44 159.4(3)
C49 P3 C43 C48 -18.7(4)
C49 P3 C38 C37 121.0(3)
C49 P3 C38 C39 -63.3(3)
C49 C50 C51 C52 -1.4(6)
C43 P3 C49 C54 -105.7(3)
C43 P3 C49 C50 75.1(3)
C43 P3 C38 C37 -130.1(3)
C43 P3 C38 C39 45.6(3)
C43 C44 C45 C46 0.4(6)
C43 C48 C47 C46 0.1(8)
C44 C43 C48 C47 -0.2(6)
C38 P3 C49 C54 0.4(3)
C38 P3 C49 C50 -178.8(3)
C38 P3 C43 C44 49.7(3)
C38 P3 C43 C48 -128.4(3)
C38 C37 C42 C41 -0.9(5)
C25 P2 C20 C19 -136.3(3)
C25 P2 C20 C21 43.5(3)
C25 P2 C31 C36 -107.5(3)
C25 P2 C31 C32 74.0(3)
C25 C30 C29 C28 0.0(7)
C25 C26 C27 C28 -0.6(6)
C3 C4 C5 C6 0.9(6)
C24 C23 C22 C21 1.4(6)
C54 C49 C50 C51 2.1(5)
C54 C53 C52 C51 1.0(6)
C36 C31 C32 C33 1.9(6)
C36 C35 C34 C33 1.2(6)
C39 C40 C41 C42 1.3(6)
C2 P1 C13 C14 49.8(3)
C2 P1 C13 C18 -129.9(3)
C2 P1 C7 C8 -0.1(4)
C2 P1 C7 C12 -178.3(3)
C2 C1 C6 C5 -1.5(5)
C2 C3 C4 C5 0.0(6)
C31 P2 C20 C19 115.2(3)
C31 P2 C20 C21 -65.0(3)
C31 P2 C25 C30 -18.5(4)
C31 P2 C25 C26 158.9(3)
C31 C36 C35 C34 -0.2(6)
C4 C3 C2 P1 -178.6(3)
C4 C3 C2 C1 -1.6(5)
C6 C1 C2 P1 179.6(3)
C6 C1 C2 C3 2.3(5)
C21 C20 C19 As1 -172.9(3)
C21 C20 C19 C24 1.8(5)
C42 C37 C38 P3 177.8(2)
C42 C37 C38 C39 1.9(5)
C30 C25 C26 C27 1.2(6)
C45 C46 C47 C48 0.3(8)
C7 P1 C13 C14 159.3(3)
C7 P1 C13 C18 -20.3(4)
C7 P1 C2 C1 118.9(3)
C7 P1 C2 C3 -64.1(3)
C7 C8 C9 C10 0.3(7)
C7 C12 C11 C10 -1.4(7)
C26 C25 C30 C29 -0.9(6)
C26 C27 C28 C29 -0.4(6)
C15 C16 C17 C18 1.6(7)
C50 C49 C54 C53 -1.3(5)
C50 C51 C52 C53 -0.2(6)
C16 C15 C14 C13 -0.4(6)
C48 C43 C44 C45 -0.1(6)
C41 C40 C39 C38 -0.3(6)
C14 C13 C18 C17 -0.2(6)
C14 C15 C16 C17 -0.9(6)
C32 C33 C34 C35 -0.7(6)
C27 C28 C29 C30 0.7(7)
C35 C36 C31 P2 -179.8(3)
C35 C36 C31 C32 -1.3(6)
C8 C7 C12 C11 1.4(6)
C18 C13 C14 C15 0.9(6)
C34 C33 C32 C31 -0.9(6)
C9 C10 C11 C12 0.7(8)
C52 C53 C54 C49 -0.3(6)
C47 C46 C45 C44 -0.5(7)
C12 C7 C8 C9 -0.9(6)
C11 C10 C9 C8 -0.2(8)
